data_4341728
loop_
_publ_author_name
'Kumar, Ravi'
'Sankar, Muniappan'

_publ_section_title
;
 Synthesis, Spectral, and Electrochemical Studies of Electronically
 Tunable \b-Substituted Porphyrins with Mixed Substituent Pattern.
;
_journal_name_full 'Inorganic chemistry'
_journal_page_first 141120083817000
_journal_paper_doi 10.1021/ic501259g
_journal_year 2014
_chemical_formula_sum 'C44 H21 Br6 N5 Ni O2'
_chemical_formula_weight 1189.83
_chemical_name_common NiTPP(NO2)Br6
_chemical_name_systematic
;
2-Nitro-7,8,12,13,17,18-hexabromo-meso-tetraphenylporphyrinato Nickel(II)
;
_space_group_IT_number 2
_symmetry_cell_setting triclinic
_symmetry_space_group_name_Hall '-P 1'
_symmetry_space_group_name_H-M 'P -1'
_atom_sites_solution_hydrogens geom
_atom_sites_solution_primary direct
_atom_sites_solution_secondary difmap
_audit_creation_method SHELXL-97
_cell_angle_alpha 89.091(5)
_cell_angle_beta 89.869(5)
_cell_angle_gamma 89.984(5)
_cell_formula_units_Z 4
_cell_length_a 14.211(5)
_cell_length_b 14.367(5)
_cell_length_c 19.651(5)
_cell_measurement_reflns_used 25
_cell_measurement_temperature 293(2)
_cell_measurement_theta_max 26.510
_cell_measurement_theta_min 0.967
_cell_volume 4012(2)
_computing_cell_refinement 'APEX II SYSTEM SOFTWARE PROGRAMS'
_computing_data_collection 'APEX II SYSTEM SOFTWARE PROGRAMS'
_computing_data_reduction 'APEXII (WINGX)'
_computing_molecular_graphics 'ORTEP3 (WINGX) '
_computing_publication_material 'SHELXL-97 (Sheldrick, 1997)'
_computing_structure_refinement 'SHELXL-97 (Sheldrick, 1997)'
_computing_structure_solution 'SHELXS-97 (Sheldrick, 1990)'
_diffrn_ambient_temperature 293(2)
_diffrn_measured_fraction_theta_full 0.967
_diffrn_measured_fraction_theta_max 0.967
_diffrn_measurement_device_type 'ApexII Diffractometer'
_diffrn_measurement_method 'Omega two-theta'
_diffrn_radiation_monochromator graphite
_diffrn_radiation_source 'fine-focus sealed tube'
_diffrn_radiation_type MoK\a
_diffrn_radiation_wavelength 0.71073
_diffrn_reflns_av_R_equivalents 0.0459
_diffrn_reflns_av_sigmaI/netI 0.0801
_diffrn_reflns_limit_h_max 17
_diffrn_reflns_limit_h_min -16
_diffrn_reflns_limit_k_max 18
_diffrn_reflns_limit_k_min -17
_diffrn_reflns_limit_l_max 24
_diffrn_reflns_limit_l_min -22
_diffrn_reflns_number 48334
_diffrn_reflns_theta_full 26.51
_diffrn_reflns_theta_max 26.51
_diffrn_reflns_theta_min 1.04
_exptl_absorpt_coefficient_mu 6.506
_exptl_absorpt_correction_T_max 0.272
_exptl_absorpt_correction_T_min 0.229
_exptl_absorpt_correction_type psi-scan
_exptl_absorpt_process_details
;
North A.C.T., Phillips D.C. & Mathews F.S. (1968) Acta. Cryst. A24, 351
Number of psi-scan sets used was 4 Theta correction was applied.
Averaged transmission function was used. 
No Fourier smoothing was applied.
;
_exptl_crystal_colour Purple
_exptl_crystal_density_diffrn 1.970
_exptl_crystal_density_method 'not measured'
_exptl_crystal_description Square
_exptl_crystal_F_000 2296
_exptl_crystal_size_max 0.3
_exptl_crystal_size_mid 0.2
_exptl_crystal_size_min 0.2
_refine_diff_density_max 4.284
_refine_diff_density_min -0.697
_refine_diff_density_rms 0.147
_refine_ls_extinction_method none
_refine_ls_goodness_of_fit_ref 1.034
_refine_ls_hydrogen_treatment mixed
_refine_ls_matrix_type full
_refine_ls_number_parameters 1045
_refine_ls_number_reflns 16103
_refine_ls_number_restraints 0
_refine_ls_restrained_S_all 1.034
_refine_ls_R_factor_all 0.1191
_refine_ls_R_factor_gt 0.0585
_refine_ls_shift/su_max 0.001
_refine_ls_shift/su_mean 0.000
_refine_ls_structure_factor_coef Fsqd
_refine_ls_weighting_details 'calc w=1/[\s^2^(Fo^2^)+(0.0945P)^2^+7.9262P] where P=(Fo^2^+2Fc^2^)/3'
_refine_ls_weighting_scheme calc
_refine_ls_wR_factor_gt 0.1562
_refine_ls_wR_factor_ref 0.1830
_reflns_number_gt 9459
_reflns_number_total 16103
_reflns_threshold_expression >2sigma(I)
_cod_data_source_file ic501259g_si_002.cif
_cod_data_source_block ups2109ms_rk_jmd_22_0m
_cod_depositor_comments
;
The following automatic conversions were performed:

'_symmetry_cell_setting' value 'Triclinic' changed to 'triclinic'
according to
/home/saulius/struct/COD-crude-data--automatic-downloads/rss-feeds/ACS/lib/dictionaries/cif_core.dic
dictionary named 'cif_core.dic' version 2.4.2 from 2011-04-26.

Automatic conversion script
Id: cif_fix_values 2935 2014-11-11 08:27:57Z andrius 
;
_cod_database_code 4341728

loop_
_symmetry_equiv_pos_as_xyz
'x, y, z'
'-x, -y, -z'

loop_
_atom_site_label
_atom_site_type_symbol
_atom_site_fract_x
_atom_site_fract_y
_atom_site_fract_z
_atom_site_U_iso_or_equiv
_atom_site_adp_type
_atom_site_occupancy
_atom_site_symmetry_multiplicity
_atom_site_calc_flag
_atom_site_refinement_flags
Br10 Br 0.20121(7) 0.63626(6) 0.56628(5) 0.0501(3) Uani 1 1 d .
Br6 Br 0.46288(7) 0.55017(6) 0.61687(5) 0.0502(3) Uani 1 1 d .
Br12 Br 0.03704(7) 0.05008(6) 0.61694(5) 0.0504(3) Uani 1 1 d .
Br4 Br 0.29877(7) 1.13622(6) 0.56623(5) 0.0498(3) Uani 1 1 d .
Br11 Br 0.06729(7) 0.22682(7) 0.49570(5) 0.0518(3) Uani 1 1 d .
Br9 Br 0.07313(8) 0.77779(6) 0.67000(5) 0.0603(3) Uani 1 1 d .
Br5 Br 0.43282(7) 0.72684(7) 0.49568(4) 0.0514(3) Uani 1 1 d .
Br1 Br 0.80039(8) 1.00431(8) 0.94975(6) 0.0616(3) Uani 1 1 d .
Ni2 Ni -0.00853(7) 0.40092(6) 0.75534(5) 0.0267(2) Uani 1 1 d .
Br2 Br 0.80773(7) 1.15983(7) 0.81488(6) 0.0582(3) Uani 1 1 d .
Br8 Br -0.30781(7) 0.65971(7) 0.81508(6) 0.0589(3) Uani 1 1 d .
Ni1 Ni 0.50846(7) 0.90087(6) 0.75536(5) 0.0266(2) Uani 1 1 d .
Br3 Br 0.42684(8) 1.27770(6) 0.67008(5) 0.0600(3) Uani 1 1 d .
Br7 Br -0.30030(8) 0.50428(8) 0.94979(5) 0.0620(3) Uani 1 1 d .
N206 N 0.0496(6) 0.2552(6) 1.0149(4) 0.038(2) Uani 1 1 d .
O206 O 0.0437(8) 0.1797(8) 1.0345(5) 0.118(4) Uani 1 1 d .
N6 N 0.4500(6) 0.7547(6) 1.0149(4) 0.039(2) Uani 1 1 d .
C120 C -0.0891(6) 0.3872(5) 0.9172(4) 0.036(2) Uani 1 1 d .
N1 N 0.5038(4) 0.8092(4) 0.8268(3) 0.0282(14) Uani 1 1 d .
N101 N -0.0036(4) 0.3089(4) 0.8267(3) 0.0281(14) Uani 1 1 d .
N4 N 0.4540(4) 0.8147(4) 0.6928(3) 0.0281(14) Uani 1 1 d .
C7 C 0.4464(5) 0.6767(5) 0.6363(4) 0.0344(19) Uani 1 1 d .
N104 N 0.0457(4) 0.3143(4) 0.6928(3) 0.0267(14) Uani 1 1 d .
C33 C 0.6211(6) 1.2199(6) 0.7363(4) 0.0354(19) Uani 1 1 d .
N103 N 0.0081(4) 0.5006(4) 0.6897(3) 0.0265(14) Uani 1 1 d .
C439 C 0.1060(6) 0.0824(5) 0.7721(4) 0.0354(19) Uani 1 1 d .
N2 N 0.5834(4) 0.9799(4) 0.8121(3) 0.0300(15) Uani 1 1 d .
C442 C 0.1911(7) -0.0896(7) 0.7893(5) 0.054(3) Uani 1 1 d .
H442 H 0.2199 -0.1474 0.7945 0.065 Uiso 1 1 calc R
C108 C 0.0652(5) 0.2454(5) 0.5899(4) 0.0314(18) Uani 1 1 d .
N3 N 0.4913(4) 1.0002(4) 0.6897(3) 0.0272(14) Uani 1 1 d .
C110 C 0.0932(5) 0.4186(5) 0.6001(4) 0.0264(17) Uani 1 1 d .
N102 N -0.0837(5) 0.4793(4) 0.8114(3) 0.0313(15) Uani 1 1 d .
C32 C 0.2563(6) 0.8863(6) 0.5432(4) 0.040(2) Uani 1 1 d .
H32 H 0.2366 0.8575 0.5835 0.048 Uiso 1 1 calc R
C106 C 0.0502(5) 0.2196(5) 0.7021(4) 0.0303(18) Uani 1 1 d .
C5 C 0.4365(5) 0.6774(5) 0.7655(4) 0.0300(18) Uani 1 1 d .
C13 C 0.4484(6) 1.1500(5) 0.6610(4) 0.0349(19) Uani 1 1 d .
C10 C 0.4060(5) 0.9190(5) 0.6002(3) 0.0250(16) Uani 1 1 d .
C20 C 0.5898(6) 0.8871(6) 0.9173(4) 0.039(2) Uani 1 1 d .
C14 C 0.5110(6) 1.0925(5) 0.7026(4) 0.0295(18) Uani 1 1 d .
C105 C 0.0632(5) 0.1770(5) 0.7654(4) 0.0291(17) Uani 1 1 d .
C23 C 0.3944(7) 0.4274(7) 0.8184(6) 0.062(3) Uani 1 1 d .
H23 H 0.4234 0.3803 0.8436 0.074 Uiso 1 1 calc R
C115 C -0.0857(6) 0.6210(5) 0.7418(4) 0.0300(18) Uani 1 1 d .
C39 C 0.6210(7) 0.8750(6) 0.9894(4) 0.046(2) Uani 1 1 d .
C38 C 0.6133(7) 1.2781(6) 0.7908(5) 0.050(2) Uani 1 1 d .
H38 H 0.5867 1.2573 0.8316 0.060 Uiso 1 1 calc R
C25 C 0.2658(6) 0.4792(7) 0.7515(5) 0.048(2) Uani 1 1 d .
H25 H 0.2075 0.4681 0.7318 0.057 Uiso 1 1 calc R
C16 C 0.6269(5) 1.0595(5) 0.7893(4) 0.0294(17) Uani 1 1 d .
C21 C 0.3939(6) 0.5823(5) 0.7721(4) 0.0344(19) Uani 1 1 d .
C114 C -0.0106(6) 0.5927(5) 0.7018(4) 0.0302(18) Uani 1 1 d .
C138 C 0.2434(6) 0.3872(6) 0.5430(4) 0.040(2) Uani 1 1 d .
H138 H 0.2622 0.3584 0.5834 0.048 Uiso 1 1 calc R
C116 C -0.1267(5) 0.5595(5) 0.7894(4) 0.0284(17) Uani 1 1 d .
C102 C 0.0278(7) 0.2553(6) 0.9339(4) 0.047(2) Uani 1 1 d .
C133 C 0.1534(5) 0.4250(5) 0.5379(4) 0.0290(18) Uani 1 1 d .
C18 C 0.7062(6) 1.0149(6) 0.8839(4) 0.037(2) Uani 1 1 d .
C19 C 0.6268(6) 0.9543(5) 0.8724(4) 0.0354(19) Uani 1 1 d .
C15 C 0.5852(6) 1.1211(5) 0.7417(4) 0.0322(18) Uani 1 1 d .
C34 C 0.6617(7) 1.2515(6) 0.6756(4) 0.046(2) Uani 1 1 d .
H34 H 0.6658 1.2118 0.6387 0.055 Uiso 1 1 calc R
C112 C 0.1021(5) 0.5938(5) 0.6221(4) 0.0298(18) Uani 1 1 d .
C17 C 0.7079(5) 1.0769(5) 0.8318(4) 0.0342(19) Uani 1 1 d .
C119 C -0.1262(6) 0.4543(5) 0.8730(4) 0.0337(19) Uani 1 1 d .
C11 C 0.4273(5) 0.9995(5) 0.6356(4) 0.0263(17) Uani 1 1 d .
C443 C 0.2341(7) -0.0197(7) 0.7516(5) 0.050(2) Uani 1 1 d .
H443 H 0.2925 -0.0301 0.7317 0.060 Uiso 1 1 calc R
C27 C 0.3464(5) 0.9232(5) 0.5384(4) 0.0304(18) Uani 1 1 d .
O1 O 0.4557(8) 0.6793(8) 1.0358(5) 0.118(4) Uani 1 1 d .
C441 C 0.1054(7) -0.0726(7) 0.8190(6) 0.062(3) Uani 1 1 d .
H441 H 0.0761 -0.1189 0.8450 0.074 Uiso 1 1 calc R
C109 C 0.0650(5) 0.3328(5) 0.6251(4) 0.0294(17) Uani 1 1 d .
C26 C 0.3089(6) 0.5652(6) 0.7430(4) 0.039(2) Uani 1 1 d .
H26 H 0.2795 0.6116 0.7172 0.047 Uiso 1 1 calc R
C444 C 0.1909(6) 0.0651(6) 0.7434(4) 0.039(2) Uani 1 1 d .
H444 H 0.2204 0.1115 0.7177 0.047 Uiso 1 1 calc R
C132 C -0.1134(7) 0.7789(6) 0.7899(5) 0.048(2) Uani 1 1 d .
H132 H -0.0861 0.7588 0.8306 0.058 Uiso 1 1 calc R
C126 C -0.1216(7) 0.3758(6) 0.9892(4) 0.046(2) Uani 1 1 d .
C4 C 0.4542(6) 0.7254(5) 0.8253(4) 0.0352(19) Uani 1 1 d .
C30 C 0.2253(7) 0.9325(7) 0.4269(5) 0.050(2) Uani 1 1 d .
H30 H 0.1854 0.9348 0.3894 0.060 Uiso 1 1 calc R
C135 C 0.1874(6) 0.4686(6) 0.4225(4) 0.044(2) Uani 1 1 d .
H135 H 0.1678 0.4966 0.3819 0.053 Uiso 1 1 calc R
C6 C 0.4499(5) 0.7192(5) 0.7019(4) 0.0302(18) Uani 1 1 d .
C29 C 0.3139(7) 0.9688(6) 0.4228(4) 0.045(2) Uani 1 1 d .
H29 H 0.3341 0.9966 0.3823 0.054 Uiso 1 1 calc R
C2 C 0.4707(7) 0.7556(6) 0.9344(4) 0.047(2) Uani 1 1 d .
C117 C -0.2080(5) 0.5770(6) 0.8322(4) 0.0333(19) Uani 1 1 d .
C131 C -0.1464(8) 0.8692(7) 0.7830(5) 0.059(3) Uani 1 1 d .
H131 H -0.1401 0.9105 0.8187 0.071 Uiso 1 1 calc R
C101 C -0.0205(6) 0.3244(6) 0.8943(4) 0.037(2) Uani 1 1 d .
C134 C 0.1262(6) 0.4651(6) 0.4770(4) 0.039(2) Uani 1 1 d .
H134 H 0.0661 0.4900 0.4726 0.047 Uiso 1 1 calc R
C104 C 0.0455(6) 0.2253(6) 0.8245(4) 0.037(2) Uani 1 1 d .
C111 C 0.0735(5) 0.4994(5) 0.6359(4) 0.0276(17) Uani 1 1 d .
C8 C 0.4349(5) 0.7454(5) 0.5895(4) 0.0290(17) Uani 1 1 d .
C113 C 0.0523(6) 0.6493(5) 0.6611(4) 0.0332(19) Uani 1 1 d .
C121 C -0.1635(8) 0.2917(7) 1.0095(5) 0.059(3) Uani 1 1 d .
H121 H -0.1734 0.2461 0.9772 0.070 Uiso 1 1 calc R
C22 C 0.4378(7) 0.5123(6) 0.8111(5) 0.056(3) Uani 1 1 d .
H22 H 0.4955 0.5232 0.8317 0.067 Uiso 1 1 calc R
C24 C 0.3089(8) 0.4114(6) 0.7888(5) 0.057(3) Uani 1 1 d .
H24 H 0.2801 0.3536 0.7943 0.068 Uiso 1 1 calc R
C36 C 0.6876(9) 1.3977(7) 0.7240(6) 0.076(4) Uani 1 1 d .
H36 H 0.7109 1.4580 0.7204 0.091 Uiso 1 1 calc R
C118 C -0.2059(6) 0.5148(6) 0.8834(4) 0.036(2) Uani 1 1 d .
C31 C 0.1956(7) 0.8922(7) 0.4882(5) 0.056(3) Uani 1 1 d .
H31 H 0.1347 0.8690 0.4922 0.067 Uiso 1 1 calc R
C12 C 0.3981(5) 1.0943(5) 0.6217(4) 0.0285(17) Uani 1 1 d .
C128 C -0.1619(7) 0.7509(6) 0.6756(5) 0.047(2) Uani 1 1 d .
H128 H -0.1660 0.7116 0.6386 0.057 Uiso 1 1 calc R
C107 C 0.0545(5) 0.1771(5) 0.6364(4) 0.0333(18) Uani 1 1 d .
C9 C 0.4352(5) 0.8324(5) 0.6248(4) 0.0280(17) Uani 1 1 d .
C28 C 0.3739(6) 0.9648(6) 0.4777(4) 0.040(2) Uani 1 1 d .
H28 H 0.4338 0.9904 0.4738 0.048 Uiso 1 1 calc R
C103 C 0.0674(6) 0.1935(6) 0.8928(4) 0.041(2) Uani 1 1 d .
H103 H 0.1018 0.1410 0.9054 0.050 Uiso 1 1 calc R
C35 C 0.6953(9) 1.3401(7) 0.6699(5) 0.073(3) Uani 1 1 d .
H35 H 0.7232 1.3610 0.6296 0.088 Uiso 1 1 calc R
C122 C -0.1899(10) 0.2747(9) 1.0746(6) 0.086(4) Uani 1 1 d .
H122 H -0.2182 0.2185 1.0867 0.104 Uiso 1 1 calc R
C440 C 0.0631(7) 0.0121(6) 0.8105(5) 0.054(3) Uani 1 1 d .
H440 H 0.0049 0.0230 0.8306 0.065 Uiso 1 1 calc R
C125 C -0.1084(7) 0.4438(7) 1.0363(5) 0.058(3) Uani 1 1 d .
H125 H -0.0849 0.5020 1.0238 0.069 Uiso 1 1 calc R
C1 C 0.5208(6) 0.8246(6) 0.8944(4) 0.037(2) Uani 1 1 d .
C123 C -0.1747(11) 0.3406(11) 1.1219(7) 0.103(5) Uani 1 1 d .
H123 H -0.1943 0.3292 1.1665 0.123 Uiso 1 1 calc R
C3 C 0.4324(7) 0.6934(6) 0.8927(4) 0.046(2) Uani 1 1 d .
H3 H 0.3986 0.6403 0.9050 0.055 Uiso 1 1 calc R
C137 C 0.3046(7) 0.3921(7) 0.4888(5) 0.058(3) Uani 1 1 d .
H137 H 0.3654 0.3689 0.4931 0.069 Uiso 1 1 calc R
C127 C -0.1213(6) 0.7185(5) 0.7360(4) 0.037(2) Uani 1 1 d .
C40 C 0.6644(7) 0.7909(7) 1.0098(5) 0.058(3) Uani 1 1 d .
H40 H 0.6756 0.7455 0.9775 0.069 Uiso 1 1 calc R
O207 O 0.0718(7) 0.3163(9) 1.0327(4) 0.093(3) Uani 1 1 d .
O2 O 0.4284(7) 0.8163(9) 1.0326(4) 0.091(3) Uani 1 1 d .
C136 C 0.2742(7) 0.4329(7) 0.4263(5) 0.049(2) Uani 1 1 d .
H136 H 0.3140 0.4347 0.3886 0.058 Uiso 1 1 calc R
C44 C 0.6082(7) 0.9428(7) 1.0359(5) 0.058(3) Uani 1 1 d .
H44 H 0.5851 1.0009 1.0226 0.069 Uiso 1 1 calc R
C37 C 0.6460(8) 1.3686(7) 0.7834(6) 0.064(3) Uani 1 1 d .
H37 H 0.6397 1.4098 0.8191 0.076 Uiso 1 1 calc R
C130 C -0.1888(9) 0.8980(7) 0.7227(6) 0.071(3) Uani 1 1 d .
H130 H -0.2126 0.9581 0.7189 0.085 Uiso 1 1 calc R
C129 C -0.1960(9) 0.8402(7) 0.6699(6) 0.071(3) Uani 1 1 d .
H129 H -0.2239 0.8607 0.6296 0.085 Uiso 1 1 calc R
C41 C 0.6906(11) 0.7741(10) 1.0757(7) 0.098(5) Uani 1 1 d .
H41 H 0.7196 0.7186 1.0885 0.118 Uiso 1 1 calc R
C43 C 0.6308(10) 0.9235(11) 1.1057(6) 0.085(4) Uani 1 1 d .
H43 H 0.6169 0.9666 1.1390 0.102 Uiso 1 1 calc R
C42 C 0.6725(11) 0.8420(13) 1.1226(7) 0.102(5) Uani 1 1 d .
H42 H 0.6898 0.8313 1.1676 0.122 Uiso 1 1 calc R
C124 C -0.1323(9) 0.4219(10) 1.1063(5) 0.081(4) Uani 1 1 d .
H124 H -0.1184 0.4638 1.1404 0.097 Uiso 1 1 calc R

loop_
_atom_site_aniso_label
_atom_site_aniso_U_11
_atom_site_aniso_U_22
_atom_site_aniso_U_33
_atom_site_aniso_U_23
_atom_site_aniso_U_13
_atom_site_aniso_U_12
Br10 0.0534(6) 0.0480(5) 0.0486(6) 0.0043(4) 0.0153(5) -0.0125(4)
Br6 0.0668(7) 0.0355(5) 0.0483(6) -0.0051(4) 0.0088(5) 0.0032(4)
Br12 0.0655(7) 0.0355(5) 0.0503(6) -0.0049(4) -0.0075(5) -0.0010(4)
Br4 0.0531(6) 0.0472(5) 0.0491(6) 0.0047(4) -0.0141(5) 0.0140(4)
Br11 0.0763(7) 0.0531(6) 0.0259(5) -0.0038(4) 0.0013(5) -0.0060(5)
Br9 0.0873(8) 0.0346(5) 0.0589(7) -0.0060(4) 0.0233(6) -0.0148(5)
Br5 0.0761(7) 0.0529(6) 0.0254(5) -0.0036(4) -0.0002(5) 0.0078(5)
Br1 0.0601(7) 0.0703(7) 0.0543(7) 0.0096(5) -0.0240(5) -0.0046(5)
Ni2 0.0339(6) 0.0281(5) 0.0179(5) 0.0030(4) 0.0031(4) 0.0037(4)
Br2 0.0483(6) 0.0608(6) 0.0651(7) 0.0094(5) -0.0067(5) -0.0162(5)
Br8 0.0501(6) 0.0607(6) 0.0657(7) 0.0089(5) 0.0076(5) 0.0182(5)
Ni1 0.0334(6) 0.0273(5) 0.0190(5) 0.0038(4) -0.0021(4) -0.0012(4)
Br3 0.0876(8) 0.0342(5) 0.0583(7) -0.0060(4) -0.0220(6) 0.0170(5)
Br7 0.0610(7) 0.0707(7) 0.0538(7) 0.0089(5) 0.0247(5) 0.0071(5)
N206 0.053(5) 0.031(4) 0.031(5) 0.016(4) -0.006(4) 0.019(4)
O206 0.178(10) 0.109(9) 0.065(6) 0.007(6) 0.004(6) 0.046(7)
N6 0.060(5) 0.038(4) 0.021(4) 0.012(4) 0.007(4) -0.020(4)
C120 0.054(6) 0.035(4) 0.020(4) 0.002(3) 0.001(4) 0.006(4)
N1 0.038(4) 0.030(3) 0.016(3) 0.004(3) -0.003(3) -0.003(3)
N101 0.038(4) 0.030(3) 0.016(3) 0.005(3) 0.000(3) 0.006(3)
N4 0.036(4) 0.023(3) 0.025(4) 0.001(3) -0.001(3) -0.002(3)
C7 0.033(5) 0.035(4) 0.035(5) -0.005(4) 0.005(4) 0.000(3)
N104 0.033(4) 0.029(3) 0.018(3) 0.001(2) 0.002(3) 0.004(3)
C33 0.043(5) 0.039(5) 0.023(5) 0.000(3) -0.006(4) -0.003(4)
N103 0.029(4) 0.032(3) 0.019(3) 0.002(3) 0.001(3) 0.003(3)
C439 0.050(6) 0.031(4) 0.025(5) 0.004(3) 0.001(4) 0.012(4)
N2 0.041(4) 0.030(3) 0.019(4) 0.002(3) -0.005(3) -0.002(3)
C442 0.069(7) 0.039(5) 0.053(6) -0.002(4) -0.004(5) 0.017(5)
C108 0.037(5) 0.037(4) 0.020(4) -0.002(3) 0.001(4) 0.005(3)
N3 0.032(4) 0.029(3) 0.020(3) 0.003(3) -0.003(3) -0.002(3)
C110 0.027(4) 0.031(4) 0.022(4) 0.004(3) -0.004(3) 0.006(3)
N102 0.042(4) 0.029(3) 0.023(4) 0.002(3) 0.000(3) 0.005(3)
C32 0.043(5) 0.041(5) 0.036(5) 0.010(4) -0.007(4) -0.009(4)
C106 0.026(4) 0.033(4) 0.031(5) -0.003(3) 0.003(4) 0.002(3)
C5 0.032(5) 0.026(4) 0.031(5) 0.002(3) -0.006(4) 0.000(3)
C13 0.043(5) 0.028(4) 0.034(5) 0.001(3) -0.001(4) -0.002(3)
C10 0.029(4) 0.033(4) 0.013(4) 0.007(3) 0.000(3) -0.004(3)
C20 0.047(5) 0.043(5) 0.026(5) -0.004(4) -0.008(4) -0.006(4)
C14 0.041(5) 0.033(4) 0.014(4) 0.004(3) -0.002(4) -0.002(3)
C105 0.032(4) 0.032(4) 0.024(4) 0.003(3) 0.004(3) 0.001(3)
C23 0.066(7) 0.039(6) 0.080(8) 0.021(5) -0.009(6) -0.002(5)
C115 0.045(5) 0.028(4) 0.016(4) 0.003(3) -0.006(4) 0.007(3)
C39 0.068(6) 0.046(5) 0.025(5) 0.007(4) -0.016(4) -0.015(4)
C38 0.072(7) 0.043(5) 0.034(5) -0.007(4) -0.006(5) -0.010(5)
C25 0.043(6) 0.058(6) 0.041(6) 0.005(4) -0.005(4) -0.014(4)
C16 0.032(4) 0.029(4) 0.027(4) -0.001(3) 0.000(4) -0.003(3)
C21 0.043(5) 0.030(4) 0.030(5) 0.003(3) 0.003(4) -0.006(3)
C114 0.039(5) 0.032(4) 0.019(4) 0.002(3) 0.000(4) 0.006(3)
C138 0.040(5) 0.042(5) 0.038(5) 0.011(4) 0.004(4) 0.004(4)
C116 0.036(5) 0.032(4) 0.018(4) 0.000(3) -0.005(3) 0.008(3)
C102 0.071(7) 0.042(5) 0.027(5) 0.005(4) -0.003(5) 0.007(4)
C133 0.026(4) 0.030(4) 0.031(5) -0.001(3) 0.009(3) 0.004(3)
C18 0.042(5) 0.034(4) 0.035(5) -0.005(4) -0.012(4) 0.000(4)
C19 0.050(5) 0.031(4) 0.026(5) 0.001(3) -0.003(4) 0.004(4)
C15 0.046(5) 0.035(4) 0.016(4) 0.004(3) -0.001(4) -0.003(4)
C34 0.069(7) 0.038(5) 0.031(5) 0.000(4) 0.000(5) -0.012(4)
C112 0.034(5) 0.034(4) 0.020(4) 0.006(3) -0.002(3) -0.005(3)
C17 0.030(5) 0.036(4) 0.037(5) -0.005(4) 0.003(4) -0.007(3)
C119 0.047(5) 0.032(4) 0.022(4) 0.000(3) 0.006(4) 0.000(4)
C11 0.029(4) 0.034(4) 0.015(4) 0.009(3) 0.000(3) -0.002(3)
C443 0.053(6) 0.058(6) 0.038(6) 0.003(4) 0.002(5) 0.018(5)
C27 0.033(5) 0.030(4) 0.027(5) 0.002(3) -0.006(4) -0.002(3)
O1 0.176(10) 0.110(8) 0.069(6) 0.016(6) 0.003(6) -0.053(7)
C441 0.066(7) 0.042(6) 0.077(8) 0.022(5) 0.015(6) 0.004(5)
C109 0.031(4) 0.030(4) 0.027(5) 0.001(3) 0.004(3) 0.004(3)
C26 0.043(5) 0.044(5) 0.030(5) 0.009(4) -0.001(4) -0.002(4)
C444 0.040(5) 0.048(5) 0.029(5) 0.007(4) 0.001(4) 0.003(4)
C132 0.062(6) 0.043(5) 0.040(6) -0.011(4) 0.003(5) 0.013(4)
C126 0.061(6) 0.051(6) 0.025(5) 0.007(4) 0.007(4) 0.014(4)
C4 0.040(5) 0.034(4) 0.032(5) 0.007(3) -0.006(4) -0.004(4)
C30 0.048(6) 0.064(6) 0.038(6) 0.003(5) -0.020(5) 0.000(5)
C135 0.052(6) 0.054(6) 0.026(5) 0.012(4) -0.005(4) -0.013(5)
C6 0.028(4) 0.032(4) 0.030(5) 0.003(3) -0.001(4) -0.003(3)
C29 0.056(6) 0.053(6) 0.025(5) 0.006(4) 0.012(4) 0.007(4)
C2 0.079(7) 0.040(5) 0.021(5) 0.011(4) 0.001(5) -0.013(5)
C117 0.027(4) 0.041(5) 0.032(5) -0.005(4) 0.001(4) 0.004(3)
C131 0.081(8) 0.042(6) 0.054(7) -0.013(5) 0.012(6) 0.009(5)
C101 0.052(6) 0.037(5) 0.021(5) 0.006(3) -0.001(4) 0.008(4)
C134 0.029(5) 0.052(5) 0.037(5) 0.016(4) 0.000(4) 0.005(4)
C104 0.034(5) 0.040(5) 0.036(5) 0.012(4) 0.006(4) 0.006(4)
C111 0.027(4) 0.038(4) 0.017(4) 0.006(3) -0.004(3) 0.008(3)
C8 0.037(5) 0.034(4) 0.016(4) -0.004(3) 0.000(3) -0.001(3)
C113 0.047(5) 0.026(4) 0.027(5) 0.002(3) -0.002(4) -0.003(3)
C121 0.094(8) 0.049(6) 0.034(6) 0.011(4) 0.017(5) 0.009(5)
C22 0.054(6) 0.040(5) 0.073(7) 0.007(5) -0.029(5) 0.003(4)
C24 0.073(8) 0.034(5) 0.064(7) -0.004(5) 0.001(6) -0.012(5)
C36 0.123(10) 0.042(6) 0.063(8) -0.003(5) -0.013(7) -0.035(6)
C118 0.039(5) 0.040(5) 0.028(5) -0.005(4) 0.012(4) -0.002(4)
C31 0.036(5) 0.064(7) 0.066(7) 0.011(5) -0.016(5) -0.014(5)
C12 0.028(4) 0.034(4) 0.024(4) 0.006(3) 0.001(3) 0.009(3)
C128 0.067(7) 0.041(5) 0.034(5) -0.005(4) -0.004(5) 0.014(4)
C107 0.032(5) 0.035(4) 0.033(5) -0.006(3) -0.002(4) 0.001(3)
C9 0.029(4) 0.034(4) 0.020(4) -0.001(3) -0.003(3) -0.004(3)
C28 0.032(5) 0.055(5) 0.033(5) 0.007(4) -0.005(4) 0.000(4)
C103 0.051(6) 0.052(5) 0.021(5) 0.008(4) -0.003(4) 0.011(4)
C35 0.121(10) 0.053(7) 0.044(7) 0.012(5) 0.000(6) -0.035(6)
C122 0.132(12) 0.077(9) 0.049(8) 0.025(6) 0.052(8) 0.017(8)
C440 0.049(6) 0.039(5) 0.074(7) 0.004(5) 0.023(5) 0.003(4)
C125 0.074(7) 0.060(6) 0.038(6) -0.004(5) 0.015(5) 0.009(5)
C1 0.054(6) 0.036(5) 0.023(5) 0.007(3) -0.002(4) -0.003(4)
C123 0.156(14) 0.104(12) 0.046(8) 0.025(8) 0.051(9) 0.016(10)
C3 0.059(6) 0.050(5) 0.028(5) 0.004(4) -0.003(4) -0.013(4)
C137 0.036(6) 0.067(7) 0.070(8) 0.011(5) 0.017(5) 0.013(5)
C127 0.048(5) 0.032(4) 0.031(5) 0.003(3) 0.008(4) 0.002(4)
C40 0.086(8) 0.049(6) 0.038(6) 0.011(4) -0.013(5) -0.009(5)
O207 0.098(7) 0.146(10) 0.034(5) 0.020(6) -0.018(4) 0.032(7)
O2 0.089(7) 0.143(10) 0.040(5) 0.012(6) 0.018(4) -0.030(7)
C136 0.046(6) 0.064(6) 0.036(6) 0.004(4) 0.026(5) 0.003(5)
C44 0.072(7) 0.059(6) 0.042(6) -0.005(5) -0.017(5) -0.006(5)
C37 0.089(8) 0.044(6) 0.058(7) -0.012(5) -0.012(6) -0.004(5)
C130 0.114(10) 0.040(6) 0.058(8) -0.002(5) 0.016(7) 0.030(6)
C129 0.109(10) 0.050(6) 0.053(7) 0.010(5) 0.001(6) 0.034(6)
C41 0.149(13) 0.082(10) 0.063(9) 0.039(8) -0.057(9) -0.026(9)
C43 0.118(11) 0.107(11) 0.029(7) -0.010(6) -0.009(7) -0.026(9)
C42 0.146(14) 0.124(14) 0.034(8) 0.011(8) -0.035(8) -0.026(11)
C124 0.100(10) 0.122(11) 0.021(6) -0.010(6) 0.013(6) 0.015(8)

loop_
_atom_type_symbol
_atom_type_description
_atom_type_scat_dispersion_real
_atom_type_scat_dispersion_imag
_atom_type_scat_source
C C 0.0033 0.0016 'International Tables Vol C Tables 4.2.6.8 and 6.1.1.4'
H H 0.0000 0.0000 'International Tables Vol C Tables 4.2.6.8 and 6.1.1.4'
N N 0.0061 0.0033 'International Tables Vol C Tables 4.2.6.8 and 6.1.1.4'
O O 0.0106 0.0060 'International Tables Vol C Tables 4.2.6.8 and 6.1.1.4'
Br Br -0.2901 2.4595 'International Tables Vol C Tables 4.2.6.8 and 6.1.1.4'
Ni Ni 0.3393 1.1124 'International Tables Vol C Tables 4.2.6.8 and 6.1.1.4'

loop_
_geom_angle_atom_site_label_1
_geom_angle_atom_site_label_2
_geom_angle_atom_site_label_3
_geom_angle
N102 Ni2 N101 90.3(3)
N102 Ni2 N104 169.6(3)
N101 Ni2 N104 90.4(3)
N102 Ni2 N103 90.8(3)
N101 Ni2 N103 169.7(3)
N104 Ni2 N103 90.3(2)
N1 Ni1 N4 90.8(3)
N1 Ni1 N3 169.6(3)
N4 Ni1 N3 89.9(3)
N1 Ni1 N2 89.9(3)
N4 Ni1 N2 170.2(3)
N3 Ni1 N2 91.2(3)
O207 N206 O206 137.2(12)
O207 N206 C102 114.6(9)
O206 N206 C102 107.6(9)
O2 N6 O1 136.4(11)
O2 N6 C2 113.7(9)
O1 N6 C2 109.3(9)
C119 C120 C101 120.3(7)
C119 C120 C126 122.6(7)
C101 C120 C126 117.0(7)
C1 N1 C4 105.2(6)
C1 N1 Ni1 125.8(5)
C4 N1 Ni1 125.9(5)
C101 N101 C104 105.7(6)
C101 N101 Ni2 125.6(5)
C104 N101 Ni2 125.6(5)
C9 N4 C6 106.5(6)
C9 N4 Ni1 126.0(5)
C6 N4 Ni1 125.6(5)
C8 C7 C6 107.4(7)
C8 C7 Br6 125.3(6)
C6 C7 Br6 127.2(6)
C106 N104 C109 107.2(6)
C106 N104 Ni2 125.7(5)
C109 N104 Ni2 125.3(5)
C38 C33 C34 120.4(8)
C38 C33 C15 120.1(7)
C34 C33 C15 119.5(7)
C114 N103 C111 106.3(6)
C114 N103 Ni2 124.7(5)
C111 N103 Ni2 124.4(5)
C444 C439 C440 118.6(8)
C444 C439 C105 119.9(7)
C440 C439 C105 121.5(7)
C16 N2 C19 106.8(6)
C16 N2 Ni1 123.8(5)
C19 N2 Ni1 126.4(5)
C441 C442 C443 119.1(9)
C107 C108 C109 107.8(7)
C107 C108 Br11 124.2(6)
C109 C108 Br11 127.7(6)
C14 N3 C11 106.9(6)
C14 N3 Ni1 123.7(5)
C11 N3 Ni1 125.3(5)
C109 C110 C111 120.6(7)
C109 C110 C133 120.1(6)
C111 C110 C133 119.0(6)
C116 N102 C119 106.6(6)
C116 N102 Ni2 124.6(5)
C119 N102 Ni2 126.5(5)
C31 C32 C27 120.2(8)
N104 C106 C105 123.3(7)
N104 C106 C107 108.4(7)
C105 C106 C107 127.6(7)
C6 C5 C4 121.3(7)
C6 C5 C21 120.9(7)
C4 C5 C21 117.6(7)
C12 C13 C14 108.3(7)
C12 C13 Br3 124.5(6)
C14 C13 Br3 126.4(6)
C9 C10 C11 120.4(7)
C9 C10 C27 118.7(6)
C11 C10 C27 120.8(6)
C19 C20 C1 119.8(7)
C19 C20 C39 123.7(7)
C1 C20 C39 116.5(7)
C15 C14 N3 123.7(7)
C15 C14 C13 127.8(7)
N3 C14 C13 108.0(6)
C104 C105 C106 120.4(7)
C104 C105 C439 117.9(7)
C106 C105 C439 121.4(7)
C24 C23 C22 120.7(9)
C114 C115 C116 120.6(7)
C114 C115 C127 120.0(7)
C116 C115 C127 119.4(7)
C44 C39 C40 119.2(9)
C44 C39 C20 121.6(9)
C40 C39 C20 119.2(8)
C33 C38 C37 118.2(9)
C24 C25 C26 119.8(9)
N2 C16 C15 122.7(7)
N2 C16 C17 108.7(7)
C15 C16 C17 127.4(7)
C26 C21 C22 119.6(8)
C26 C21 C5 119.5(7)
C22 C21 C5 120.8(8)
N103 C114 C115 122.5(7)
N103 C114 C113 108.7(6)
C115 C114 C113 128.5(7)
C137 C138 C133 120.6(8)
N102 C116 C115 122.9(7)
N102 C116 C117 109.0(6)
C115 C116 C117 127.1(7)
C103 C102 C101 109.7(8)
C103 C102 N206 121.5(8)
C101 C102 N206 128.2(7)
C134 C133 C138 118.7(7)
C134 C133 C110 124.9(7)
C138 C133 C110 116.5(7)
C17 C18 C19 106.6(7)
C17 C18 Br1 124.1(6)
C19 C18 Br1 128.8(6)
N2 C19 C20 123.0(8)
N2 C19 C18 109.3(7)
C20 C19 C18 127.3(8)
C14 C15 C16 120.4(7)
C14 C15 C33 120.7(7)
C16 C15 C33 118.8(7)
C35 C34 C33 120.4(9)
C113 C112 C111 108.4(7)
C113 C112 Br10 123.0(6)
C111 C112 Br10 128.2(6)
C18 C17 C16 107.9(7)
C18 C17 Br2 123.8(6)
C16 C17 Br2 127.9(6)
C120 C119 N102 123.0(7)
C120 C119 C118 128.4(7)
N102 C119 C118 108.3(7)
C10 C11 N3 122.6(6)
C10 C11 C12 129.0(7)
N3 C11 C12 108.2(6)
C444 C443 C442 120.2(9)
C28 C27 C32 118.5(7)
C28 C27 C10 124.0(7)
C32 C27 C10 117.5(7)
C440 C441 C442 120.1(9)
C110 C109 N104 123.9(7)
C110 C109 C108 127.5(7)
N104 C109 C108 107.8(6)
C21 C26 C25 120.5(8)
C439 C444 C443 121.2(8)
C127 C132 C131 119.6(9)
C125 C126 C121 119.2(8)
C125 C126 C120 121.9(8)
C121 C126 C120 118.8(8)
C5 C4 N1 123.2(7)
C5 C4 C3 125.8(7)
N1 C4 C3 110.8(7)
C29 C30 C31 118.8(8)
C136 C135 C134 121.8(8)
N4 C6 C5 122.4(7)
N4 C6 C7 108.7(7)
C5 C6 C7 128.1(7)
C30 C29 C28 121.1(8)
C3 C2 C1 109.1(7)
C3 C2 N6 122.3(7)
C1 C2 N6 128.3(7)
C118 C117 C116 107.3(7)
C118 C117 Br8 124.5(6)
C116 C117 Br8 127.7(6)
C132 C131 C130 119.9(9)
N101 C101 C120 123.0(7)
N101 C101 C102 108.8(7)
C120 C101 C102 127.1(7)
C133 C134 C135 120.5(8)
C105 C104 N101 124.2(7)
C105 C104 C103 125.8(8)
N101 C104 C103 109.8(7)
C110 C111 N103 122.1(7)
C110 C111 C112 129.7(7)
N103 C111 C112 107.8(6)
C7 C8 C9 107.7(7)
C7 C8 Br5 124.1(6)
C9 C8 Br5 127.9(6)
C112 C113 C114 108.2(7)
C112 C113 Br9 125.0(6)
C114 C113 Br9 126.3(6)
C122 C121 C126 121.9(11)
C23 C22 C21 119.0(9)
C25 C24 C23 120.4(9)
C35 C36 C37 121.3(10)
C117 C118 C119 108.0(7)
C117 C118 Br7 123.6(6)
C119 C118 Br7 128.1(6)
C32 C31 C30 120.4(8)
C13 C12 C11 108.0(7)
C13 C12 Br4 123.5(6)
C11 C12 Br4 128.2(6)
C129 C128 C127 121.0(9)
C108 C107 C106 107.5(7)
C108 C107 Br12 125.2(6)
C106 C107 Br12 127.0(6)
N4 C9 C10 122.9(7)
N4 C9 C8 108.6(6)
C10 C9 C8 127.6(7)
C29 C28 C27 121.0(8)
C102 C103 C104 105.5(8)
C36 C35 C34 119.1(10)
C121 C122 C123 119.3(12)
C441 C440 C439 120.8(9)
C126 C125 C124 117.6(10)
N1 C1 C20 123.1(7)
N1 C1 C2 108.7(7)
C20 C1 C2 127.2(8)
C124 C123 C122 121.9(11)
C2 C3 C4 105.7(7)
C138 C137 C136 119.5(8)
C132 C127 C128 118.8(8)
C132 C127 C115 120.8(8)
C128 C127 C115 120.4(7)
C41 C40 C39 121.8(11)
C135 C136 C137 118.8(8)
C39 C44 C43 118.9(11)
C36 C37 C38 120.5(10)
C129 C130 C131 121.0(10)
C130 C129 C128 119.8(10)
C40 C41 C42 117.9(13)
C42 C43 C44 119.3(12)
C43 C42 C41 122.6(12)
C123 C124 C125 119.8(12)

loop_
_geom_bond_atom_site_label_1
_geom_bond_atom_site_label_2
_geom_bond_distance
Br10 C112 1.879(7)
Br6 C7 1.878(8)
Br12 C107 1.887(8)
Br4 C12 1.879(7)
Br11 C108 1.874(8)
Br9 C113 1.881(7)
Br5 C8 1.868(7)
Br1 C18 1.868(8)
Ni2 N102 1.912(6)
Ni2 N101 1.914(6)
Ni2 N104 1.923(6)
Ni2 N103 1.926(6)
Br2 C17 1.879(7)
Br8 C117 1.878(8)
Ni1 N1 1.910(6)
Ni1 N4 1.922(6)
Ni1 N3 1.924(6)
Ni1 N2 1.927(6)
Br3 C13 1.872(8)
Br7 C118 1.873(8)
N206 O207 1.002(11)
N206 O206 1.148(12)
N206 C102 1.622(12)
N6 O2 1.004(11)
N6 O1 1.155(12)
N6 C2 1.608(11)
C120 C119 1.393(11)
C120 C101 1.406(11)
C120 C126 1.493(11)
N1 C1 1.373(10)
N1 C4 1.396(9)
N101 C101 1.371(10)
N101 C104 1.391(10)
N4 C9 1.381(9)
N4 C6 1.382(9)
C7 C8 1.348(11)
C7 C6 1.437(11)
N104 C106 1.371(9)
N104 C109 1.379(9)
C33 C38 1.373(12)
C33 C34 1.394(11)
C33 C15 1.511(11)
N103 C114 1.374(9)
N103 C111 1.406(9)
C439 C444 1.355(11)
C439 C440 1.390(12)
C439 C105 1.493(10)
N2 C16 1.369(9)
N2 C19 1.381(10)
C442 C441 1.373(13)
C442 C443 1.380(13)
C108 C107 1.338(11)
C108 C109 1.444(10)
N3 C14 1.382(9)
N3 C11 1.401(9)
C110 C109 1.378(10)
C110 C111 1.396(10)
C110 C133 1.493(10)
N102 C116 1.368(9)
N102 C119 1.393(9)
C32 C31 1.388(12)
C32 C27 1.389(11)
C106 C105 1.390(11)
C106 C107 1.439(11)
C5 C6 1.391(10)
C5 C4 1.395(11)
C5 C21 1.498(10)
C13 C12 1.330(11)
C13 C14 1.457(11)
C10 C9 1.392(10)
C10 C11 1.392(10)
C10 C27 1.483(10)
C20 C19 1.400(11)
C20 C1 1.409(11)
C20 C39 1.493(11)
C14 C15 1.372(11)
C105 C104 1.384(11)
C23 C24 1.370(14)
C23 C22 1.371(13)
C115 C114 1.388(11)
C115 C116 1.403(10)
C115 C127 1.492(10)
C39 C44 1.359(13)
C39 C40 1.409(13)
C38 C37 1.386(13)
C25 C24 1.357(13)
C25 C26 1.387(12)
C16 C15 1.409(11)
C16 C17 1.447(11)
C21 C26 1.361(12)
C21 C22 1.402(12)
C114 C113 1.441(10)
C138 C137 1.373(12)
C138 C133 1.393(11)
C116 C117 1.451(10)
C102 C103 1.333(12)
C102 C101 1.427(12)
C133 C134 1.375(11)
C18 C17 1.346(11)
C18 C19 1.446(11)
C34 C35 1.364(12)
C112 C113 1.319(11)
C112 C111 1.437(10)
C119 C118 1.444(11)
C11 C12 1.446(10)
C443 C444 1.371(12)
C27 C28 1.382(11)
C441 C440 1.366(13)
C132 C127 1.385(12)
C132 C131 1.385(13)
C126 C125 1.371(13)
C126 C121 1.399(13)
C4 C3 1.429(11)
C30 C29 1.365(12)
C30 C31 1.393(13)
C135 C136 1.338(12)
C135 C134 1.379(11)
C29 C28 1.376(12)
C2 C3 1.340(12)
C2 C1 1.442(11)
C117 C118 1.335(11)
C131 C130 1.387(15)
C104 C103 1.446(11)
C8 C9 1.439(10)
C121 C122 1.351(13)
C36 C35 1.361(15)
C36 C37 1.367(15)
C128 C129 1.374(12)
C128 C127 1.395(12)
C122 C123 1.355(19)
C125 C124 1.445(14)
C123 C124 1.346(18)
C137 C136 1.422(13)
C40 C41 1.366(14)
C44 C43 1.433(15)
C130 C129 1.344(15)
C41 C42 1.38(2)
C43 C42 1.35(2)
